data_4128394
loop_
_publ_author_name
'Lin, Hua-Chen'
'Xie, Pei-Pei'
'Dai, Zhen-Yao'
'Zhang, Shuo-Qing'
'Wang, Pu-Sheng'
'Chen, Yu-Gen'
'Wang, Tian-Ci'
'Hong, Xin'
'Gong, Liu-Zhu'

_publ_section_title
;
 Nucleophile-Dependent Z/ E- and Regioselectivity in the
 Palladium-Catalyzed Asymmetric Allylic C-H Alkylation of 1,4-Dienes.
;
_journal_issue 14
_journal_name_full 'Journal of the American Chemical Society'
_journal_page_first 5824
_journal_page_last 5834
_journal_paper_doi 10.1021/jacs.8b13582
_journal_volume 141
_journal_year 2019
_chemical_absolute_configuration ad
_chemical_formula_sum 'C23 H24 Cl N O4'
_chemical_formula_weight 413.88
_space_group_crystal_system orthorhombic
_space_group_IT_number 19
_space_group_name_Hall 'P 2ac 2ab'
_space_group_name_H-M_alt 'P 21 21 21'
_atom_sites_solution_hydrogens geom
_audit_creation_method SHELXL-2013
_cell_angle_alpha 90
_cell_angle_beta 90
_cell_angle_gamma 90
_cell_formula_units_Z 4
_cell_length_a 9.51750(10)
_cell_length_b 10.26040(10)
_cell_length_c 22.8870(3)
_cell_measurement_reflns_used 5794
_cell_measurement_temperature 291(2)
_cell_measurement_theta_max 71.0310
_cell_measurement_theta_min 3.8380
_cell_volume 2234.99(4)
_computing_cell_refinement 'CrysAlisPro (Rigaku OD, 2015)'
_computing_data_collection 'CrysAlisPro (Rigaku OD, 2015)'
_computing_data_reduction 'CrysAlisPro (Rigaku OD, 2015)'
_computing_molecular_graphics 'Ortep-3 (L. J. Farrugia, 2001)'
_computing_publication_material SHELXL-97
_computing_structure_refinement 'SHELXL-97 (Sheldrick, 1997)'
_computing_structure_solution 'SHELXS-97 (Sheldrick, 1997)'
_diffrn_ambient_temperature 291(2)
_diffrn_detector_area_resol_mean 5.2169
_diffrn_measured_fraction_theta_full 0.997
_diffrn_measured_fraction_theta_max 0.982
_diffrn_measurement_device_type 'SuperNova, Dual, Cu at zero, AtlasS2'
_diffrn_measurement_method '\w scans'
_diffrn_radiation_type CuK\a
_diffrn_radiation_wavelength 1.54184
_diffrn_reflns_av_R_equivalents 0.0202
_diffrn_reflns_av_unetI/netI 0.0251
_diffrn_reflns_Laue_measured_fraction_full 0.997
_diffrn_reflns_Laue_measured_fraction_max 0.982
_diffrn_reflns_limit_h_max 11
_diffrn_reflns_limit_h_min -7
_diffrn_reflns_limit_k_max 12
_diffrn_reflns_limit_k_min -12
_diffrn_reflns_limit_l_max 27
_diffrn_reflns_limit_l_min -28
_diffrn_reflns_number 7854
_diffrn_reflns_point_group_measured_fraction_full 0.995
_diffrn_reflns_point_group_measured_fraction_max 0.968
_diffrn_reflns_theta_full 67.684
_diffrn_reflns_theta_max 71.194
_diffrn_reflns_theta_min 3.863
_diffrn_source 'micro-focus sealed X-ray tube'
_exptl_absorpt_coefficient_mu 1.738
_exptl_absorpt_correction_T_max 1.00000
_exptl_absorpt_correction_T_min 0.45091
_exptl_absorpt_correction_type multi-scan
_exptl_absorpt_process_details
;
CrysAlisPro 1.171.38.46 (Rigaku Oxford Diffraction, 2015)
Empirical absorption correction using spherical harmonics,
 implemented in SCALE3 ABSPACK scaling algorithm.
;
_exptl_crystal_colour colorless
_exptl_crystal_density_diffrn 1.230
_exptl_crystal_description block
_exptl_crystal_F_000 872
_exptl_crystal_size_max 0.310
_exptl_crystal_size_mid 0.280
_exptl_crystal_size_min 0.220
_refine_diff_density_max 0.204
_refine_diff_density_min -0.193
_refine_diff_density_rms 0.032
_refine_ls_abs_structure_details
;
 Flack x determined using 1654 quotients [(I+)-(I-)]/[(I+)+(I-)]
 (Parsons and Flack (2004), Acta Cryst. A60, s61).
;
_refine_ls_abs_structure_Flack 0.007(6)
_refine_ls_extinction_coef 0.0066(5)
_refine_ls_extinction_expression Fc^*^=kFc[1+0.001xFc^2^\l^3^/sin(2\q)]^-1/4^
_refine_ls_extinction_method SHELXL
_refine_ls_goodness_of_fit_ref 1.035
_refine_ls_hydrogen_treatment constr
_refine_ls_matrix_type full
_refine_ls_number_parameters 266
_refine_ls_number_reflns 4211
_refine_ls_number_restraints 0
_refine_ls_restrained_S_all 1.035
_refine_ls_R_factor_all 0.0339
_refine_ls_R_factor_gt 0.0327
_refine_ls_shift/su_max 0.000
_refine_ls_shift/su_mean 0.000
_refine_ls_structure_factor_coef Fsqd
_refine_ls_weighting_details 'w=1/[\s^2^(Fo^2^)+(0.0510P)^2^+0.2059P] where P=(Fo^2^+2Fc^2^)/3'
_refine_ls_weighting_scheme calc
_refine_ls_wR_factor_gt 0.0896
_refine_ls_wR_factor_ref 0.0911
_reflns_Friedel_coverage 0.722
_reflns_Friedel_fraction_full 0.991
_reflns_Friedel_fraction_max 0.948
_reflns_number_gt 4064
_reflns_number_total 4211
_reflns_threshold_expression 'I > 2\s(I)'
_cod_data_source_file ja8b13582_si_002.cif
_cod_data_source_block shelxl
_cod_database_code 4128394
_shelx_space_group_comment
;
The symmetry employed for this shelxl refinement is uniquely defined
by the following loop, which should always be used as a source of
symmetry information in preference to the above space-group names.
They are only intended as comments.
;
_shelx_estimated_absorpt_t_min 0.615
_shelx_estimated_absorpt_t_max 0.701
_shelxl_version_number 2013-4

loop_
_space_group_symop_operation_xyz
'x, y, z'
'-x+1/2, -y, z+1/2'
'-x, y+1/2, -z+1/2'
'x+1/2, -y+1/2, -z'

loop_
_atom_site_label
_atom_site_type_symbol
_atom_site_fract_x
_atom_site_fract_y
_atom_site_fract_z
_atom_site_U_iso_or_equiv
_atom_site_adp_type
_atom_site_occupancy
_atom_site_site_symmetry_order
_atom_site_calc_flag
_atom_site_refinement_flags_posn
_atom_site_refinement_flags_adp
Cl1 Cl 0.78704(9) 0.68446(8) 0.15094(3) 0.0781(2) Uani 1 1 d . .
O1 O 0.55942(15) 0.85651(16) 0.45361(7) 0.0521(4) Uani 1 1 d . .
O2 O 0.67850(16) 0.99105(16) 0.39553(7) 0.0557(4) Uani 1 1 d . .
O3 O 0.7482(2) 1.00578(16) 0.53325(7) 0.0628(4) Uani 1 1 d . .
O4 O 0.7866(2) 0.7677(2) 0.78631(7) 0.0762(5) Uani 1 1 d . .
N1 N 0.81910(19) 0.80433(18) 0.50731(7) 0.0473(4) Uani 1 1 d . .
H006 H 0.8455 0.7287 0.5193 0.057 Uiso 1 1 calc R U
C14 C 0.6685(2) 0.8934(2) 0.43298(9) 0.0417(4) Uani 1 1 d . .
C17 C 0.7930(2) 0.8548(2) 0.60988(9) 0.0446(4) Uani 1 1 d . .
C4 C 0.8074(2) 0.6953(2) 0.34854(9) 0.0453(4) Uani 1 1 d . .
C16 C 0.7866(2) 0.8964(2) 0.54716(9) 0.0469(4) Uani 1 1 d . .
C18 C 0.7846(2) 0.7260(2) 0.62717(9) 0.0464(4) Uani 1 1 d . .
H00B H 0.7805 0.6608 0.5990 0.056 Uiso 1 1 calc R U
C7 C 0.8170(2) 0.6909(2) 0.41487(9) 0.0441(4) Uani 1 1 d . .
H00C H 0.9101 0.6553 0.4240 0.053 Uiso 1 1 calc R U
C19 C 0.7822(2) 0.6924(2) 0.68588(10) 0.0501(5) Uani 1 1 d . .
H00D H 0.7756 0.6054 0.6970 0.060 Uiso 1 1 calc R U
C12 C 0.8110(2) 0.8286(2) 0.44456(9) 0.0428(4) Uani 1 1 d . .
C20 C 0.7898(2) 0.7893(2) 0.72760(9) 0.0530(5) Uani 1 1 d . .
C3 C 0.9261(2) 0.6726(3) 0.31506(11) 0.0581(6) Uani 1 1 d . .
H00G H 1.0116 0.6587 0.3337 0.070 Uiso 1 1 calc R U
C21 C 0.8002(3) 0.9189(2) 0.71086(10) 0.0582(6) Uani 1 1 d . .
H00H H 0.8063 0.9840 0.7390 0.070 Uiso 1 1 calc R U
C5 C 0.6815(2) 0.7157(2) 0.31913(10) 0.0541(5) Uani 1 1 d . .
H00I H 0.5999 0.7309 0.3404 0.065 Uiso 1 1 calc R U
C8 C 0.7121(3) 0.5958(2) 0.43976(10) 0.0541(5) Uani 1 1 d . .
H00J H 0.6191 0.6232 0.4420 0.065 Uiso 1 1 calc R U
C22 C 0.8014(3) 0.9507(2) 0.65247(10) 0.0554(5) Uani 1 1 d . .
H00K H 0.8078 1.0377 0.6414 0.067 Uiso 1 1 calc R U
C2 C 0.9214(2) 0.6700(3) 0.25477(11) 0.0647(7) Uani 1 1 d . .
H00L H 1.0026 0.6545 0.2332 0.078 Uiso 1 1 calc R U
C13 C 0.9353(2) 0.9116(3) 0.42446(12) 0.0568(6) Uani 1 1 d . .
H00A H 0.9326 0.9945 0.4439 0.085 Uiso 1 1 calc R U
H00E H 0.9299 0.9246 0.3830 0.085 Uiso 1 1 calc R U
H00F H 1.0215 0.8678 0.4339 0.085 Uiso 1 1 calc R U
C6 C 0.6752(3) 0.7137(3) 0.25853(11) 0.0584(6) Uani 1 1 d . .
H00N H 0.5903 0.7280 0.2395 0.070 Uiso 1 1 calc R U
C1 C 0.7952(3) 0.6907(2) 0.22692(10) 0.0555(5) Uani 1 1 d . .
C9 C 0.7410(3) 0.4758(2) 0.45893(11) 0.0634(6) Uani 1 1 d . .
H00P H 0.6653 0.4283 0.4734 0.076 Uiso 1 1 calc R U
C10 C 0.8753(4) 0.4112(3) 0.45993(15) 0.0814(9) Uani 1 1 d . .
H00Q H 0.9541 0.4587 0.4488 0.098 Uiso 1 1 calc R U
C15 C 0.5489(3) 1.0582(3) 0.38263(13) 0.0738(8) Uani 1 1 d . .
H00M H 0.4899 1.0031 0.3592 0.111 Uiso 1 1 calc R U
H00O H 0.5690 1.1370 0.3616 0.111 Uiso 1 1 calc R U
H00R H 0.5014 1.0790 0.4185 0.111 Uiso 1 1 calc R U
C23 C 0.7713(7) 0.6388(4) 0.80638(15) 0.1243(18) Uani 1 1 d . .
H00S H 0.8443 0.5855 0.7900 0.186 Uiso 1 1 calc R U
H00T H 0.6814 0.6056 0.7946 0.186 Uiso 1 1 calc R U
H00U H 0.7779 0.6374 0.8482 0.186 Uiso 1 1 calc R U
C11 C 0.8931(6) 0.2885(4) 0.4758(2) 0.1261(17) Uani 1 1 d . .
H00V H 0.8162 0.2387 0.4872 0.151 Uiso 1 1 calc R U
H00W H 0.9825 0.2520 0.4755 0.151 Uiso 1 1 calc R U

loop_
_atom_site_aniso_label
_atom_site_aniso_U_11
_atom_site_aniso_U_22
_atom_site_aniso_U_33
_atom_site_aniso_U_23
_atom_site_aniso_U_13
_atom_site_aniso_U_12
Cl1 0.0939(5) 0.0925(5) 0.0479(3) -0.0013(3) -0.0011(3) -0.0082(4)
O1 0.0375(7) 0.0561(8) 0.0627(9) 0.0123(7) 0.0038(6) -0.0007(6)
O2 0.0525(8) 0.0569(9) 0.0578(8) 0.0203(7) 0.0039(7) 0.0028(7)
O3 0.0867(12) 0.0467(8) 0.0550(9) 0.0042(7) -0.0021(8) 0.0092(8)
O4 0.1107(15) 0.0723(11) 0.0455(8) 0.0052(8) -0.0064(10) -0.0190(11)
N1 0.0508(9) 0.0470(9) 0.0440(8) 0.0007(7) -0.0066(7) 0.0089(8)
C14 0.0414(10) 0.0421(10) 0.0417(9) 0.0028(8) -0.0001(8) -0.0003(8)
C17 0.0401(9) 0.0475(10) 0.0462(10) -0.0008(8) -0.0016(8) 0.0020(8)
C4 0.0413(9) 0.0460(10) 0.0485(10) -0.0028(8) 0.0023(8) -0.0033(9)
C16 0.0446(10) 0.0466(10) 0.0497(10) -0.0006(9) -0.0036(9) 0.0026(9)
C18 0.0431(10) 0.0452(10) 0.0509(10) -0.0049(8) -0.0007(9) 0.0011(9)
C7 0.0384(9) 0.0456(10) 0.0481(10) 0.0008(8) 0.0018(8) 0.0022(8)
C19 0.0499(11) 0.0452(10) 0.0553(11) 0.0045(9) -0.0006(10) -0.0037(9)
C12 0.0382(9) 0.0458(10) 0.0444(9) 0.0011(8) 0.0005(8) 0.0004(8)
C20 0.0543(12) 0.0583(12) 0.0464(10) 0.0029(9) -0.0045(9) -0.0050(10)
C3 0.0372(10) 0.0818(17) 0.0554(13) -0.0062(12) 0.0013(9) -0.0039(11)
C21 0.0732(15) 0.0515(12) 0.0498(11) -0.0084(9) -0.0056(11) -0.0091(11)
C5 0.0411(10) 0.0647(13) 0.0565(12) -0.0061(10) 0.0005(9) 0.0029(10)
C8 0.0545(12) 0.0492(11) 0.0585(12) 0.0000(9) 0.0105(10) -0.0035(10)
C22 0.0693(14) 0.0428(11) 0.0542(11) -0.0008(9) -0.0037(12) -0.0050(10)
C2 0.0473(12) 0.0906(19) 0.0561(13) -0.0072(13) 0.0108(10) -0.0074(12)
C13 0.0408(10) 0.0596(13) 0.0700(15) -0.0054(12) 0.0031(10) -0.0087(10)
C6 0.0522(11) 0.0657(14) 0.0574(12) -0.0024(11) -0.0083(10) 0.0031(11)
C1 0.0611(13) 0.0589(13) 0.0465(10) -0.0005(9) 0.0003(10) -0.0087(11)
C9 0.0872(17) 0.0491(12) 0.0539(12) -0.0025(10) 0.0057(12) -0.0137(12)
C10 0.103(2) 0.0521(14) 0.089(2) 0.0027(15) -0.0221(18) 0.0050(15)
C15 0.0645(15) 0.0732(17) 0.0836(19) 0.0333(15) -0.0012(14) 0.0141(13)
C23 0.226(6) 0.087(2) 0.0599(17) 0.0254(17) 0.000(3) -0.035(3)
C11 0.159(4) 0.061(2) 0.159(4) 0.018(2) -0.041(3) 0.007(2)

loop_
_atom_type_symbol
_atom_type_description
_atom_type_scat_dispersion_real
_atom_type_scat_dispersion_imag
_atom_type_scat_source
C C 0.0181 0.0091 'International Tables Vol C Tables 4.2.6.8 and 6.1.1.4'
H H 0.0000 0.0000 'International Tables Vol C Tables 4.2.6.8 and 6.1.1.4'
N N 0.0311 0.0180 'International Tables Vol C Tables 4.2.6.8 and 6.1.1.4'
O O 0.0492 0.0322 'International Tables Vol C Tables 4.2.6.8 and 6.1.1.4'
Cl Cl 0.3639 0.7018 'International Tables Vol C Tables 4.2.6.8 and 6.1.1.4'

loop_
_geom_angle_atom_site_label_1
_geom_angle_atom_site_label_2
_geom_angle_atom_site_label_3
_geom_angle
C14 O2 C15 115.64(18)
C20 O4 C23 118.5(2)
C16 N1 C12 122.23(17)
C16 N1 H006 118.9
C12 N1 H006 118.9
O1 C14 O2 123.75(19)
O1 C14 C12 124.01(18)
O2 C14 C12 112.16(17)
C18 C17 C22 118.7(2)
C18 C17 C16 122.99(19)
C22 C17 C16 118.22(19)
C3 C4 C5 117.43(19)
C3 C4 C7 119.87(19)
C5 C4 C7 122.65(18)
O3 C16 N1 122.38(19)
O3 C16 C17 121.54(19)
N1 C16 C17 116.01(18)
C17 C18 C19 121.1(2)
C17 C18 H00B 119.5
C19 C18 H00B 119.5
C8 C7 C4 110.85(17)
C8 C7 C12 113.24(17)
C4 C7 C12 113.80(16)
C8 C7 H00C 106.1
C4 C7 H00C 106.1
C12 C7 H00C 106.1
C20 C19 C18 119.3(2)
C20 C19 H00D 120.3
C18 C19 H00D 120.3
N1 C12 C13 110.48(18)
N1 C12 C14 106.92(15)
C13 C12 C14 113.02(17)
N1 C12 C7 105.68(16)
C13 C12 C7 110.04(17)
C14 C12 C7 110.39(16)
O4 C20 C19 124.3(2)
O4 C20 C21 115.5(2)
C19 C20 C21 120.2(2)
C2 C3 C4 122.0(2)
C2 C3 H00G 119.0
C4 C3 H00G 119.0
C22 C21 C20 119.8(2)
C22 C21 H00H 120.1
C20 C21 H00H 120.1
C6 C5 C4 121.2(2)
C6 C5 H00I 119.4
C4 C5 H00I 119.4
C9 C8 C7 125.7(2)
C9 C8 H00J 117.1
C7 C8 H00J 117.1
C21 C22 C17 120.9(2)
C21 C22 H00K 119.6
C17 C22 H00K 119.6
C1 C2 C3 119.2(2)
C1 C2 H00L 120.4
C3 C2 H00L 120.4
C12 C13 H00A 109.5
C12 C13 H00E 109.5
H00A C13 H00E 109.5
C12 C13 H00F 109.5
H00A C13 H00F 109.5
H00E C13 H00F 109.5
C1 C6 C5 119.6(2)
C1 C6 H00N 120.2
C5 C6 H00N 120.2
C6 C1 C2 120.6(2)
C6 C1 Cl1 119.74(19)
C2 C1 Cl1 119.69(19)
C8 C9 C10 127.7(3)
C8 C9 H00P 116.1
C10 C9 H00P 116.1
C11 C10 C9 123.8(4)
C11 C10 H00Q 118.1
C9 C10 H00Q 118.1
O2 C15 H00M 109.5
O2 C15 H00O 109.5
H00M C15 H00O 109.5
O2 C15 H00R 109.5
H00M C15 H00R 109.5
H00O C15 H00R 109.5
O4 C23 H00S 109.5
O4 C23 H00T 109.5
H00S C23 H00T 109.5
O4 C23 H00U 109.5
H00S C23 H00U 109.5
H00T C23 H00U 109.5
C10 C11 H00V 120.0
C10 C11 H00W 120.0
H00V C11 H00W 120.0

loop_
_geom_bond_atom_site_label_1
_geom_bond_atom_site_label_2
_geom_bond_distance
Cl1 C1 1.742(2)
O1 C14 1.202(3)
O2 C14 1.322(3)
O2 C15 1.444(3)
O3 C16 1.222(3)
O4 C20 1.362(3)
O4 C23 1.408(4)
N1 C16 1.349(3)
N1 C12 1.460(3)
N1 H006 0.8600
C14 C12 1.533(3)
C17 C18 1.382(3)
C17 C22 1.388(3)
C17 C16 1.499(3)
C4 C3 1.385(3)
C4 C5 1.391(3)
C4 C7 1.522(3)
C18 C19 1.387(3)
C18 H00B 0.9300
C7 C8 1.508(3)
C7 C12 1.569(3)
C7 H00C 0.9800
C19 C20 1.380(3)
C19 H00D 0.9300
C12 C13 1.529(3)
C20 C21 1.387(3)
C3 C2 1.381(3)
C3 H00G 0.9300
C21 C22 1.376(3)
C21 H00H 0.9300
C5 C6 1.388(3)
C5 H00I 0.9300
C8 C9 1.336(4)
C8 H00J 0.9300
C22 H00K 0.9300
C2 C1 1.377(4)
C2 H00L 0.9300
C13 H00A 0.9600
C13 H00E 0.9600
C13 H00F 0.9600
C6 C1 1.372(4)
C6 H00N 0.9300
C9 C10 1.440(5)
C9 H00P 0.9300
C10 C11 1.321(5)
C10 H00Q 0.9300
C15 H00M 0.9600
C15 H00O 0.9600
C15 H00R 0.9600
C23 H00S 0.9600
C23 H00T 0.9600
C23 H00U 0.9600
C11 H00V 0.9300
C11 H00W 0.9300

loop_
_geom_hbond_atom_site_label_D
_geom_hbond_atom_site_label_H
_geom_hbond_atom_site_label_A
_geom_hbond_distance_DH
_geom_hbond_distance_HA
_geom_hbond_distance_DA
_geom_hbond_angle_DHA
_geom_hbond_site_symmetry_A
N1 H006 O1 0.86 2.30 2.959(2) 133.4 4_566
C15 H00O O4 0.96 2.41 3.241(3) 144.4 2_674

loop_
_geom_torsion_atom_site_label_1
_geom_torsion_atom_site_label_2
_geom_torsion_atom_site_label_3
_geom_torsion_atom_site_label_4
_geom_torsion
C15 O2 C14 O1 3.4(3)
C15 O2 C14 C12 -179.5(2)
C12 N1 C16 O3 0.1(3)
C12 N1 C16 C17 177.00(17)
C18 C17 C16 O3 155.5(2)
C22 C17 C16 O3 -21.5(3)
C18 C17 C16 N1 -21.5(3)
C22 C17 C16 N1 161.6(2)
C22 C17 C18 C19 1.0(3)
C16 C17 C18 C19 -175.95(19)
C3 C4 C7 C8 -124.9(2)
C5 C4 C7 C8 52.2(3)
C3 C4 C7 C12 106.1(2)
C5 C4 C7 C12 -76.8(3)
C17 C18 C19 C20 -0.6(3)
C16 N1 C12 C13 75.7(2)
C16 N1 C12 C14 -47.7(2)
C16 N1 C12 C7 -165.31(18)
O1 C14 C12 N1 -45.4(3)
O2 C14 C12 N1 137.55(18)
O1 C14 C12 C13 -167.1(2)
O2 C14 C12 C13 15.8(2)
O1 C14 C12 C7 69.1(3)
O2 C14 C12 C7 -107.95(19)
C8 C7 C12 N1 51.3(2)
C4 C7 C12 N1 179.04(16)
C8 C7 C12 C13 170.56(19)
C4 C7 C12 C13 -61.7(2)
C8 C7 C12 C14 -64.0(2)
C4 C7 C12 C14 63.8(2)
C23 O4 C20 C19 -1.6(5)
C23 O4 C20 C21 177.9(4)
C18 C19 C20 O4 179.2(2)
C18 C19 C20 C21 -0.2(3)
C5 C4 C3 C2 0.0(4)
C7 C4 C3 C2 177.2(2)
O4 C20 C21 C22 -178.7(2)
C19 C20 C21 C22 0.7(4)
C3 C4 C5 C6 -0.2(4)
C7 C4 C5 C6 -177.3(2)
C4 C7 C8 C9 102.1(3)
C12 C7 C8 C9 -128.6(2)
C20 C21 C22 C17 -0.3(4)
C18 C17 C22 C21 -0.5(4)
C16 C17 C22 C21 176.6(2)
C4 C3 C2 C1 0.1(4)
C4 C5 C6 C1 0.3(4)
C5 C6 C1 C2 -0.3(4)
C5 C6 C1 Cl1 178.5(2)
C3 C2 C1 C6 0.1(4)
C3 C2 C1 Cl1 -178.7(2)
C7 C8 C9 C10 -0.3(4)
C8 C9 C10 C11 -174.9(4)
